data_2223938
loop_
_publ_author_name
'Ma, Dong-Sheng'
'Zhang, Xiu-Mei'
'Mu, Dan'
'Hou, Guang-Feng'

_publ_section_title
;
 2,2'-(4,6-Dinitro-1,3-phenylenedioxy)diacetic acid dihydrate
;
_journal_coeditor_code NG2661
_journal_issue 11
_journal_name_full 'Acta Crystallographica Section E'
_journal_page_first o2756
_journal_paper_doi 10.1107/S1600536809041397
_journal_volume 65
_journal_year 2009
_chemical_formula_iupac 'C10 H8 N2 O10, 2H2 O'
_chemical_formula_moiety 'C10 H8 N2 O10, 2H2 O'
_chemical_formula_sum 'C10 H12 N2 O12'
_chemical_formula_weight 352.22
_chemical_name_systematic
;
2,2'-(4,6-Dinitro-1,3-phenylenedioxy)diacetic acid dihydrate
;
_space_group_IT_number 14
_symmetry_cell_setting monoclinic
_symmetry_space_group_name_Hall '-P 2yn'
_symmetry_space_group_name_H-M 'P 1 21/n 1'
_atom_sites_solution_hydrogens geom
_atom_sites_solution_primary direct
_atom_sites_solution_secondary difmap
_audit_creation_method SHELXL-97
_cell_angle_alpha 90.00
_cell_angle_beta 93.13(3)
_cell_angle_gamma 90.00
_cell_formula_units_Z 4
_cell_length_a 8.4438(17)
_cell_length_b 16.049(3)
_cell_length_c 10.539(2)
_cell_measurement_reflns_used 10730
_cell_measurement_temperature 291(2)
_cell_measurement_theta_max 27.57
_cell_measurement_theta_min 3.01
_cell_volume 1426.1(5)
_computing_cell_refinement 'RAPID-AUTO (Rigaku, 1998)'
_computing_data_collection 'RAPID-AUTO (Rigaku, 1998)'
_computing_data_reduction 'CrystalClear (Rigaku/MSC, 2002)'
_computing_molecular_graphics 'SHELXTL (Sheldrick, 2008)'
_computing_publication_material 'SHELXL97 (Sheldrick, 2008)'
_computing_structure_refinement 'SHELXL97 (Sheldrick, 2008)'
_computing_structure_solution 'SHELXS97 (Sheldrick, 2008)'
_diffrn_ambient_temperature 291(2)
_diffrn_measured_fraction_theta_full 0.980
_diffrn_measured_fraction_theta_max 0.980
_diffrn_measurement_device_type 'Rigaku R-AXIS RAPID'
_diffrn_measurement_method \w
_diffrn_radiation_monochromator graphite
_diffrn_radiation_source 'fine-focus sealed tube'
_diffrn_radiation_type MoK\a
_diffrn_radiation_wavelength 0.71073
_diffrn_reflns_av_R_equivalents 0.0211
_diffrn_reflns_av_sigmaI/netI 0.0183
_diffrn_reflns_limit_h_max 10
_diffrn_reflns_limit_h_min -10
_diffrn_reflns_limit_k_max 19
_diffrn_reflns_limit_k_min -18
_diffrn_reflns_limit_l_max 12
_diffrn_reflns_limit_l_min -12
_diffrn_reflns_number 10898
_diffrn_reflns_theta_full 24.99
_diffrn_reflns_theta_max 24.99
_diffrn_reflns_theta_min 3.01
_diffrn_standards_decay_% 0
_diffrn_standards_interval_count 0
_diffrn_standards_interval_time 0
_diffrn_standards_number 0
_exptl_absorpt_coefficient_mu 0.155
_exptl_absorpt_correction_T_max 0.9740
_exptl_absorpt_correction_T_min 0.9719
_exptl_absorpt_correction_type multi-scan
_exptl_absorpt_process_details '(ABSCOR; Higashi, 1995)'
_exptl_crystal_colour colorless
_exptl_crystal_density_diffrn 1.641
_exptl_crystal_density_method 'not measured'
_exptl_crystal_description block
_exptl_crystal_F_000 728
_exptl_crystal_size_max 0.19
_exptl_crystal_size_mid 0.18
_exptl_crystal_size_min 0.17
_refine_diff_density_max 0.598
_refine_diff_density_min -0.251
_refine_ls_extinction_method none
_refine_ls_goodness_of_fit_ref 1.056
_refine_ls_hydrogen_treatment constr
_refine_ls_matrix_type full
_refine_ls_number_parameters 217
_refine_ls_number_reflns 2461
_refine_ls_number_restraints 0
_refine_ls_restrained_S_all 1.056
_refine_ls_R_factor_all 0.0529
_refine_ls_R_factor_gt 0.0452
_refine_ls_shift/su_max 0.000
_refine_ls_shift/su_mean 0.000
_refine_ls_structure_factor_coef Fsqd
_refine_ls_weighting_details 'calc w=1/[\s^2^(Fo^2^)+(0.0711P)^2^+0.5856P] where P=(Fo^2^+2Fc^2^)/3'
_refine_ls_weighting_scheme calc
_refine_ls_wR_factor_gt 0.1238
_refine_ls_wR_factor_ref 0.1297
_reflns_number_gt 2059
_reflns_number_total 2461
_reflns_threshold_expression I>2\s(I)
_cod_data_source_file ng2661.cif
_cod_data_source_block I
_cod_depositor_comments
;
The following automatic conversions were performed:
'_exptl_absorpt_correction_type' value 'Multi-scan' changed to
'multi-scan' according to
'/home/saulius/struct/CIF-dictionaries/cif_core.dic' dictionary named
'cif_core.dic' version 2.4.1 from 2010-06-29.

Automatic conversion script
Id: cif_fix_enum 1527 2010-12-29 10:47:43Z saulius 

The following automatic conversions were performed:

'_exptl_absorpt_correction_type' value 'Multi-scan' changed to
'multi-scan' according to
/home/saulius/struct/CIF-dictionaries/cif_core.dic dictionary named
'cif_core.dic' version 2.4.1 from 2010-06-29.

Automatic conversion script
Id: cif_fix_values 1715 2011-07-08 13:25:40Z adriana 
;
_cod_original_cell_volume 1426.0(5)
_cod_original_sg_symbol_Hall '-P 2yn '
_cod_original_sg_symbol_H-M 'P 21/n'
_cod_database_code 2223938
_cod_database_fobs_code 2223938

loop_
_symmetry_equiv_pos_as_xyz
'x, y, z'
'-x+1/2, y+1/2, -z+1/2'
'-x, -y, -z'
'x-1/2, -y-1/2, z-1/2'

loop_
_atom_site_type_symbol
_atom_site_label
_atom_site_fract_x
_atom_site_fract_y
_atom_site_fract_z
_atom_site_U_iso_or_equiv
_atom_site_adp_type
_atom_site_calc_flag
_atom_site_refinement_flags
_atom_site_occupancy
_atom_site_disorder_assembly
_atom_site_disorder_group
C C1 0.5107(2) 0.77890(11) 0.61383(18) 0.0337(4) Uani d . 1 . .
C C2 0.3605(2) 0.76229(11) 0.65578(19) 0.0361(4) Uani d . 1 . .
H H2 0.3261 0.7073 0.6589 0.043 Uiso calc R 1 . .
C C3 0.2606(2) 0.82504(11) 0.69305(17) 0.0329(4) Uani d . 1 . .
C C4 0.3158(2) 0.90822(12) 0.68891(18) 0.0350(4) Uani d . 1 . .
C C5 0.4650(2) 0.92555(11) 0.65097(18) 0.0362(4) Uani d . 1 . .
H H5 0.5007 0.9804 0.6511 0.043 Uiso calc R 1 . .
C C6 0.5625(2) 0.86256(12) 0.61261(17) 0.0347(4) Uani d . 1 . .
C C7 0.5601(2) 0.63511(12) 0.5756(2) 0.0411(5) Uani d . 1 . .
H H7A 0.4729 0.6256 0.5135 0.049 Uiso calc R 1 . .
H H7B 0.5256 0.6202 0.6589 0.049 Uiso calc R 1 . .
C C8 0.7010(2) 0.58376(13) 0.54410(19) 0.0403(5) Uani d . 1 . .
C C9 0.0654(2) 0.72769(11) 0.7455(2) 0.0394(5) Uani d . 1 . .
H H9A 0.1410 0.6975 0.8007 0.047 Uiso calc R 1 . .
H H9B 0.0592 0.7006 0.6631 0.047 Uiso calc R 1 . .
C C10 -0.0949(2) 0.72744(12) 0.80110(18) 0.0356(4) Uani d . 1 . .
N N1 0.2172(2) 0.97868(10) 0.72076(18) 0.0455(4) Uani d . 1 . .
N N2 0.7145(2) 0.88676(11) 0.56748(17) 0.0419(4) Uani d . 1 . .
O O1 0.60775(16) 0.72016(8) 0.57395(15) 0.0444(4) Uani d . 1 . .
O O2 0.6797(2) 0.50642(10) 0.5751(2) 0.0691(6) Uani d . 1 . .
H H10 0.7650 0.4796 0.5655 0.104 Uiso d R 1 . .
O O3 0.8147(2) 0.61073(11) 0.4960(2) 0.0658(5) Uani d . 1 . .
O O4 0.11529(16) 0.81155(8) 0.73285(14) 0.0411(4) Uani d . 1 . .
O O5 -0.17145(17) 0.78783(9) 0.82313(16) 0.0507(4) Uani d . 1 . .
O O6 -0.13690(18) 0.65015(9) 0.82352(16) 0.0517(4) Uani d . 1 . .
H H6 -0.2275 0.6472 0.8546 0.077 Uiso d R 1 . .
O O7 0.0758(2) 0.97067(11) 0.7144(3) 0.0895(8) Uani d . 1 . .
O O8 0.2816(2) 1.04435(10) 0.7480(2) 0.0735(6) Uani d . 1 . .
O O9 0.7504(2) 0.96008(10) 0.5705(2) 0.0785(6) Uani d . 1 . .
O O10 0.8007(2) 0.83474(11) 0.5236(2) 0.0708(6) Uani d . 1 . .
O O12 0.8696(2) 0.38512(11) 0.53639(19) 0.0681(5) Uani d . 1 . .
H H11 0.9690 0.3912 0.5312 0.102 Uiso d R 1 . .
H H12 0.8403 0.3486 0.5886 0.102 Uiso d R 1 . .
O O11 -0.41411(19) 0.62047(11) 0.90755(19) 0.0658(5) Uani d . 1 . .
H H15 -0.4880 0.6455 0.9437 0.099 Uiso d R 1 . .
H H14 -0.4372 0.5696 0.8938 0.099 Uiso d R 1 . .

loop_
_atom_site_aniso_label
_atom_site_aniso_U_11
_atom_site_aniso_U_22
_atom_site_aniso_U_33
_atom_site_aniso_U_12
_atom_site_aniso_U_13
_atom_site_aniso_U_23
C1 0.0292(10) 0.0329(10) 0.0396(10) -0.0014(7) 0.0066(7) -0.0016(8)
C2 0.0316(10) 0.0276(9) 0.0500(11) -0.0041(7) 0.0097(8) -0.0008(8)
C3 0.0278(9) 0.0306(9) 0.0406(9) -0.0009(7) 0.0058(7) 0.0007(8)
C4 0.0348(10) 0.0284(9) 0.0421(10) 0.0001(7) 0.0048(8) 0.0011(8)
C5 0.0387(11) 0.0282(9) 0.0419(10) -0.0061(8) 0.0029(8) 0.0038(8)
C6 0.0292(10) 0.0357(10) 0.0394(10) -0.0059(8) 0.0037(7) 0.0029(8)
C7 0.0317(10) 0.0316(10) 0.0609(12) -0.0027(8) 0.0118(9) -0.0036(9)
C8 0.0323(10) 0.0401(11) 0.0492(11) -0.0007(8) 0.0087(8) -0.0063(9)
C9 0.0355(11) 0.0279(9) 0.0563(12) -0.0013(8) 0.0160(9) -0.0007(8)
C10 0.0315(10) 0.0360(10) 0.0398(10) -0.0018(8) 0.0067(8) -0.0027(8)
N1 0.0459(11) 0.0298(9) 0.0621(11) 0.0026(7) 0.0157(8) 0.0040(8)
N2 0.0323(9) 0.0402(10) 0.0539(10) -0.0082(7) 0.0071(7) 0.0044(8)
O1 0.0322(7) 0.0332(7) 0.0699(10) -0.0040(6) 0.0209(7) -0.0073(7)
O2 0.0519(10) 0.0419(9) 0.1163(15) 0.0113(7) 0.0309(10) 0.0068(9)
O3 0.0457(10) 0.0585(10) 0.0968(13) 0.0050(8) 0.0355(9) 0.0015(9)
O4 0.0300(7) 0.0279(7) 0.0669(9) -0.0009(5) 0.0168(6) 0.0000(6)
O5 0.0364(8) 0.0441(8) 0.0733(10) 0.0032(6) 0.0183(7) -0.0047(7)
O6 0.0414(8) 0.0395(8) 0.0765(10) -0.0070(6) 0.0258(7) 0.0029(7)
O7 0.0444(11) 0.0385(9) 0.189(2) 0.0076(8) 0.0335(13) 0.0009(11)
O8 0.0688(12) 0.0327(9) 0.1204(16) -0.0043(8) 0.0192(11) -0.0199(9)
O9 0.0521(11) 0.0445(10) 0.1419(19) -0.0196(8) 0.0315(11) -0.0013(10)
O10 0.0527(10) 0.0550(10) 0.1092(15) -0.0120(8) 0.0448(10) -0.0093(10)
O12 0.0514(10) 0.0634(11) 0.0912(13) 0.0040(8) 0.0191(9) 0.0121(9)
O11 0.0462(10) 0.0549(10) 0.0995(14) -0.0074(8) 0.0323(9) -0.0081(9)

loop_
_atom_type_symbol
_atom_type_description
_atom_type_scat_dispersion_real
_atom_type_scat_dispersion_imag
_atom_type_scat_source
C C 0.0033 0.0016 'International Tables Vol C Tables 4.2.6.8 and 6.1.1.4'
H H 0.0000 0.0000 'International Tables Vol C Tables 4.2.6.8 and 6.1.1.4'
N N 0.0061 0.0033 'International Tables Vol C Tables 4.2.6.8 and 6.1.1.4'
O O 0.0106 0.0060 'International Tables Vol C Tables 4.2.6.8 and 6.1.1.4'

loop_
_geom_angle_atom_site_label_1
_geom_angle_atom_site_label_2
_geom_angle_atom_site_label_3
_geom_angle_site_symmetry_1
_geom_angle_site_symmetry_3
_geom_angle
_geom_angle_publ_flag
O1 C1 C2 . . 123.49(17) ?
O1 C1 C6 . . 118.27(16) ?
C2 C1 C6 . . 118.24(17) ?
C3 C2 C1 . . 122.07(17) ?
C3 C2 H2 . . 119.0 ?
C1 C2 H2 . . 119.0 ?
O4 C3 C2 . . 123.74(16) ?
O4 C3 C4 . . 118.18(16) ?
C2 C3 C4 . . 118.08(17) ?
C5 C4 C3 . . 120.65(17) ?
C5 C4 N1 . . 117.14(17) ?
C3 C4 N1 . . 122.19(17) ?
C4 C5 C6 . . 120.67(17) ?
C4 C5 H5 . . 119.7 ?
C6 C5 H5 . . 119.7 ?
C5 C6 C1 . . 120.27(17) ?
C5 C6 N2 . . 117.05(17) ?
C1 C6 N2 . . 122.64(17) ?
O1 C7 C8 . . 107.23(15) ?
O1 C7 H7A . . 110.3 ?
C8 C7 H7A . . 110.3 ?
O1 C7 H7B . . 110.3 ?
C8 C7 H7B . . 110.3 ?
H7A C7 H7B . . 108.5 ?
O3 C8 O2 . . 125.5(2) ?
O3 C8 C7 . . 124.2(2) ?
O2 C8 C7 . . 110.32(17) ?
O4 C9 C10 . . 108.50(15) ?
O4 C9 H9A . . 110.0 ?
C10 C9 H9A . . 110.0 ?
O4 C9 H9B . . 110.0 ?
C10 C9 H9B . . 110.0 ?
H9A C9 H9B . . 108.4 ?
O5 C10 O6 . . 125.20(18) ?
O5 C10 C9 . . 125.55(18) ?
O6 C10 C9 . . 109.24(16) ?
O7 N1 O8 . . 122.56(19) ?
O7 N1 C4 . . 118.99(18) ?
O8 N1 C4 . . 118.39(18) ?
O9 N2 O10 . . 121.43(18) ?
O9 N2 C6 . . 118.43(18) ?
O10 N2 C6 . . 120.08(17) ?
C1 O1 C7 . . 119.71(15) ?
C8 O2 H10 . . 109.0 ?
C3 O4 C9 . . 117.76(14) ?
C10 O6 H6 . . 112.3 ?
H11 O12 H12 . . 116.4 ?
H15 O11 H14 . . 111.3 ?

loop_
_geom_bond_atom_site_label_1
_geom_bond_atom_site_label_2
_geom_bond_site_symmetry_2
_geom_bond_distance
_geom_bond_publ_flag
C1 O1 . 1.332(2) ?
C1 C2 . 1.392(3) ?
C1 C6 . 1.412(3) ?
C2 C3 . 1.384(3) ?
C2 H2 . 0.9300 ?
C3 O4 . 1.336(2) ?
C3 C4 . 1.415(3) ?
C4 C5 . 1.371(3) ?
C4 N1 . 1.454(3) ?
C5 C6 . 1.379(3) ?
C5 H5 . 0.9300 ?
C6 N2 . 1.446(2) ?
C7 O1 . 1.423(2) ?
C7 C8 . 1.499(3) ?
C7 H7A . 0.9700 ?
C7 H7B . 0.9700 ?
C8 O3 . 1.191(3) ?
C8 O2 . 1.298(3) ?
C9 O4 . 1.419(2) ?
C9 C10 . 1.504(3) ?
C9 H9A . 0.9700 ?
C9 H9B . 0.9700 ?
C10 O5 . 1.195(2) ?
C10 O6 . 1.315(2) ?
N1 O7 . 1.200(2) ?
N1 O8 . 1.213(2) ?
N2 O9 . 1.215(2) ?
N2 O10 . 1.216(2) ?
O2 H10 . 0.8500 ?
O6 H6 . 0.8500 ?
O12 H11 . 0.8500 ?
O12 H12 . 0.8500 ?
O11 H15 . 0.8500 ?
O11 H14 . 0.8500 ?

loop_
_geom_hbond_atom_site_label_D
_geom_hbond_atom_site_label_H
_geom_hbond_atom_site_label_A
_geom_hbond_site_symmetry_A
_geom_hbond_distance_DH
_geom_hbond_distance_HA
_geom_hbond_distance_DA
_geom_hbond_angle_DHA
O2 H10 O12 . 0.85 1.79 2.569(2) 151.6
O6 H6 O11 . 0.85 1.75 2.592(2) 168.5
O12 H11 O3 3_766 0.85 1.86 2.707(2) 170.9
O12 H12 O5 2_546 0.85 2.00 2.775(2) 151.5
O11 H15 O10 4_476 0.85 2.04 2.852(2) 159.9
O11 H14 O7 2_446 0.85 2.25 3.017(3) 150.9
O11 H14 O9 2_546 0.85 2.38 2.925(2) 122.6
